data_2239523
loop_
_publ_author_name
'Wang, Bin'
'Li, Ming'
'Xie, Ya-bo'

_publ_section_title
;
 <i>catena</i>-Poly[[dichloridomercury(II)]-\m-1,4-bis[2-(pyridin-4-yl)ethynyl]benzene-\k^2^<i>N</i>:<i>N</i>']
;
_journal_issue 6
_journal_name_full 'Acta Crystallographica Section E'
_journal_page_first m208
_journal_paper_doi 10.1107/S1600536814010228
_journal_volume 70
_journal_year 2014
_chemical_formula_iupac '[Hg Cl2 (C20 H12 N2)]'
_chemical_formula_moiety 'C20 H12 Cl2 Hg N2'
_chemical_formula_sum 'C20 H12 Cl2 Hg N2'
_chemical_formula_weight 551.81
_chemical_name_systematic
<i>catena</i>-Poly[[dichloridomercury(II)]-\m-1,4-bis[2-(pyridin-4-yl)ethynyl]benzene-\k^2^<i>N</i>:<i>N'</i>]
_space_group_IT_number 13
_symmetry_cell_setting monoclinic
_symmetry_space_group_name_Hall '-P 2yc'
_symmetry_space_group_name_H-M 'P 1 2/c 1'
_atom_sites_solution_hydrogens geom
_atom_sites_solution_primary direct
_atom_sites_solution_secondary difmap
_cell_angle_alpha 90.00
_cell_angle_beta 98.00(3)
_cell_angle_gamma 90.00
_cell_formula_units_Z 2
_cell_length_a 12.285(3)
_cell_length_b 4.8482(10)
_cell_length_c 15.271(3)
_cell_measurement_temperature 173(2)
_cell_volume 900.7(3)
_computing_cell_refinement 'SAINT (Bruker, 1998)'
_computing_data_collection 'SMART (Bruker, 1998)'
_computing_data_reduction 'SAINT (Bruker, 1998)'
_computing_molecular_graphics 'SHELXTL (Sheldrick, 2008)'
_computing_publication_material 'SHELXTL (Sheldrick, 2008)'
_computing_structure_refinement 'SHELXL97 (Sheldrick, 2008)'
_computing_structure_solution 'SHELXS97 (Sheldrick, 2008)'
_diffrn_ambient_temperature 173(2)
_diffrn_measured_fraction_theta_full 0.994
_diffrn_measured_fraction_theta_max 0.994
_diffrn_measurement_device_type 'Bruker SMART 1000 CCD area-detector'
_diffrn_measurement_method 'Omega and phi scan'
_diffrn_radiation_monochromator graphite
_diffrn_radiation_source 'fine-focus sealed tube'
_diffrn_radiation_type MoK\a
_diffrn_radiation_wavelength 0.71073
_diffrn_reflns_av_R_equivalents 0.0325
_diffrn_reflns_av_sigmaI/netI 0.0522
_diffrn_reflns_limit_h_max 14
_diffrn_reflns_limit_h_min -11
_diffrn_reflns_limit_k_max 5
_diffrn_reflns_limit_k_min -5
_diffrn_reflns_limit_l_max 17
_diffrn_reflns_limit_l_min -18
_diffrn_reflns_number 4238
_diffrn_reflns_theta_full 24.99
_diffrn_reflns_theta_max 24.99
_diffrn_reflns_theta_min 2.69
_exptl_absorpt_coefficient_mu 8.845
_exptl_absorpt_correction_T_max 0.243
_exptl_absorpt_correction_T_min 0.222
_exptl_absorpt_correction_type multi-scan
_exptl_absorpt_process_details '(SADABS; Sheldrick, 1995)'
_exptl_crystal_colour colourless
_exptl_crystal_density_diffrn 2.035
_exptl_crystal_density_method 'not measured'
_exptl_crystal_description block
_exptl_crystal_F_000 520
_exptl_crystal_size_max 0.18
_exptl_crystal_size_mid 0.16
_exptl_crystal_size_min 0.16
_refine_diff_density_max 2.146
_refine_diff_density_min -1.726
_refine_ls_extinction_method none
_refine_ls_goodness_of_fit_ref 0.915
_refine_ls_hydrogen_treatment constr
_refine_ls_matrix_type full
_refine_ls_number_parameters 114
_refine_ls_number_reflns 1585
_refine_ls_number_restraints 0
_refine_ls_restrained_S_all 0.915
_refine_ls_R_factor_all 0.0291
_refine_ls_R_factor_gt 0.0280
_refine_ls_shift/su_max 0.000
_refine_ls_shift/su_mean 0.000
_refine_ls_structure_factor_coef Fsqd
_refine_ls_weighting_details 'calc w=1/[\s^2^(Fo^2^)+(0.0394P)^2^+2.0930P] where P=(Fo^2^+2Fc^2^)/3'
_refine_ls_weighting_scheme calc
_refine_ls_wR_factor_gt 0.0688
_refine_ls_wR_factor_ref 0.0699
_reflns_number_gt 1512
_reflns_number_total 1585
_reflns_threshold_expression I>2\s(I)
_cod_data_source_file tk5312sup1.cif
_cod_data_source_block I
_cod_original_sg_symbol_H-M 'P 2/c'
_cod_database_code 2239523
_cod_database_fobs_code 2239523

loop_
_symmetry_equiv_pos_as_xyz
'x, y, z'
'-x, y, -z+1/2'
'-x, -y, -z'
'x, -y, z-1/2'

loop_
_atom_site_type_symbol
_atom_site_label
_atom_site_fract_x
_atom_site_fract_y
_atom_site_fract_z
_atom_site_U_iso_or_equiv
_atom_site_adp_type
_atom_site_calc_flag
_atom_site_refinement_flags
_atom_site_occupancy
_atom_site_symmetry_multiplicity
Hg Hg1 0.5000 -0.01536(4) 0.2500 0.01426(13) Uani d S 1 2
Cl Cl1 0.61049(9) -0.1178(2) 0.38614(6) 0.0215(3) Uani d . 1 1
C C6 0.1775(4) 0.9118(11) 0.3998(3) 0.0188(9) Uani d . 1 1
C C5 0.3948(4) 0.3872(9) 0.3923(3) 0.0178(9) Uani d . 1 1
H H5 0.4536 0.3071 0.4310 0.021 Uiso calc R 1 1
C C3 0.2446(3) 0.7051(9) 0.3688(3) 0.0161(9) Uani d . 1 1
C C2 0.2249(4) 0.6136(9) 0.2821(3) 0.0193(9) Uani d . 1 1
H H2 0.1656 0.6871 0.2425 0.023 Uiso calc R 1 1
C C7 0.1230(4) 1.0887(10) 0.4276(3) 0.0179(9) Uani d . 1 1
C C8 0.0599(3) 1.2960(8) 0.4641(3) 0.0156(8) Uani d . 1 1
C C4 0.3310(4) 0.5860(11) 0.4251(3) 0.0196(9) Uani d . 1 1
H H4 0.3457 0.6411 0.4853 0.024 Uiso calc R 1 1
C C1 0.2929(4) 0.4134(11) 0.2537(3) 0.0197(9) Uani d . 1 1
H H1 0.2795 0.3527 0.1940 0.024 Uiso calc R 1 1
C C10 0.1000(4) 1.4112(11) 0.5461(3) 0.0205(9) Uani d . 1 1
H H10 0.1682 1.3511 0.5772 0.025 Uiso calc R 1 1
C C9 -0.0398(4) 1.3864(10) 0.4180(3) 0.0197(9) Uani d . 1 1
H H9 -0.0665 1.3092 0.3619 0.024 Uiso calc R 1 1
N N1 0.3772(3) 0.3030(7) 0.3080(2) 0.0141(7) Uani d . 1 1

loop_
_atom_site_aniso_label
_atom_site_aniso_U_11
_atom_site_aniso_U_22
_atom_site_aniso_U_33
_atom_site_aniso_U_12
_atom_site_aniso_U_13
_atom_site_aniso_U_23
Hg1 0.01265(19) 0.01679(18) 0.01374(17) 0.000 0.00326(11) 0.000
Cl1 0.0189(6) 0.0284(7) 0.0167(5) 0.0057(4) 0.0013(4) 0.0040(4)
C6 0.018(3) 0.019(2) 0.020(2) -0.001(2) 0.0039(19) 0.0006(19)
C5 0.014(2) 0.020(2) 0.018(2) 0.0032(18) 0.0009(17) -0.0011(17)
C3 0.016(2) 0.015(2) 0.018(2) -0.0011(17) 0.0063(16) -0.0011(16)
C2 0.018(2) 0.020(3) 0.019(2) 0.0059(19) 0.0012(18) 0.0001(18)
C7 0.018(3) 0.020(2) 0.016(2) -0.002(2) 0.0014(18) 0.0005(19)
C8 0.017(2) 0.015(2) 0.0162(19) -0.0015(17) 0.0068(16) 0.0019(16)
C4 0.018(3) 0.023(2) 0.018(2) 0.001(2) 0.0053(18) -0.005(2)
C1 0.020(3) 0.024(2) 0.017(2) 0.002(2) 0.0060(19) -0.0011(19)
C10 0.019(3) 0.022(2) 0.020(2) 0.004(2) 0.0039(19) 0.002(2)
C9 0.020(2) 0.021(2) 0.018(2) 0.0003(19) 0.0041(18) -0.0036(18)
N1 0.0115(18) 0.0172(18) 0.0145(16) -0.0012(14) 0.0053(13) -0.0004(14)

loop_
_atom_type_symbol
_atom_type_description
_atom_type_scat_dispersion_real
_atom_type_scat_dispersion_imag
_atom_type_scat_source
C C 0.0033 0.0016 ' International Tables Vol C Tables 4.2.6.8 and 6.1.1.4'
H H 0.0000 0.0000 ' International Tables Vol C Tables 4.2.6.8 and 6.1.1.4'
N N 0.0061 0.0033 ' International Tables Vol C Tables 4.2.6.8 and 6.1.1.4'
Cl Cl 0.1484 0.1585 ' International Tables Vol C Tables 4.2.6.8 and 6.1.1.4'
Hg Hg -2.3894 9.2266 ' International Tables Vol C Tables 4.2.6.8 and 6.1.1.4'

loop_
_geom_angle_atom_site_label_1
_geom_angle_atom_site_label_2
_geom_angle_atom_site_label_3
_geom_angle_site_symmetry_1
_geom_angle_site_symmetry_3
_geom_angle
Cl1 Hg1 Cl1 2_655 . 155.82(6)
Cl1 Hg1 N1 2_655 2_655 97.08(8)
Cl1 Hg1 N1 . 2_655 98.33(8)
Cl1 Hg1 N1 2_655 . 98.33(8)
Cl1 Hg1 N1 . . 97.08(8)
N1 Hg1 N1 2_655 . 100.42(16)
C7 C6 C3 . . 178.3(5)
N1 C5 C4 . . 122.5(4)
N1 C5 H5 . . 118.7
C4 C5 H5 . . 118.7
C2 C3 C4 . . 118.3(4)
C2 C3 C6 . . 120.8(4)
C4 C3 C6 . . 120.9(4)
C3 C2 C1 . . 119.3(4)
C3 C2 H2 . . 120.3
C1 C2 H2 . . 120.3
C6 C7 C8 . . 177.8(5)
C9 C8 C10 . . 120.1(4)
C9 C8 C7 . . 120.7(4)
C10 C8 C7 . . 119.2(4)
C5 C4 C3 . . 119.1(4)
C5 C4 H4 . . 120.4
C3 C4 H4 . . 120.4
N1 C1 C2 . . 122.1(4)
N1 C1 H1 . . 119.0
C2 C1 H1 . . 119.0
C9 C10 C8 3_586 . 119.8(4)
C9 C10 H10 3_586 . 120.1
C8 C10 H10 . . 120.1
C10 C9 C8 3_586 . 120.1(4)
C10 C9 H9 3_586 . 120.0
C8 C9 H9 . . 120.0
C5 N1 C1 . . 118.6(4)
C5 N1 Hg1 . . 121.5(3)
C1 N1 Hg1 . . 119.7(3)

loop_
_geom_bond_atom_site_label_1
_geom_bond_atom_site_label_2
_geom_bond_site_symmetry_2
_geom_bond_distance
_geom_bond_publ_flag
Hg1 Cl1 2_655 2.3719(12) y
Hg1 Cl1 . 2.3719(12) y
Hg1 N1 2_655 2.412(3) y
Hg1 N1 . 2.412(3) y
C6 C7 . 1.202(8) ?
C6 C3 . 1.420(6) ?
C5 N1 . 1.339(5) ?
C5 C4 . 1.380(7) ?
C5 H5 . 0.9500 ?
C3 C2 . 1.385(6) ?
C3 C4 . 1.395(6) ?
C2 C1 . 1.389(7) ?
C2 H2 . 0.9500 ?
C7 C8 . 1.428(6) ?
C8 C9 . 1.396(6) ?
C8 C10 . 1.397(6) ?
C4 H4 . 0.9500 ?
C1 N1 . 1.344(6) ?
C1 H1 . 0.9500 ?
C10 C9 3_586 1.386(7) ?
C10 H10 . 0.9500 ?
C9 C10 3_586 1.386(7) ?
C9 H9 . 0.9500 ?

loop_
_geom_torsion_atom_site_label_1
_geom_torsion_atom_site_label_2
_geom_torsion_atom_site_label_3
_geom_torsion_atom_site_label_4
_geom_torsion_site_symmetry_1
_geom_torsion_site_symmetry_4
_geom_torsion
C4 C3 C2 C1 . . -1.6(7)
C6 C3 C2 C1 . . 179.3(5)
N1 C5 C4 C3 . . -0.1(8)
C2 C3 C4 C5 . . 1.4(7)
C6 C3 C4 C5 . . -179.5(5)
C3 C2 C1 N1 . . 0.6(8)
C9 C8 C10 C9 . 3_586 0.7(8)
C7 C8 C10 C9 . 3_586 179.7(5)
C10 C8 C9 C10 . 3_586 -0.7(8)
C7 C8 C9 C10 . 3_586 -179.7(5)
C4 C5 N1 C1 . . -1.0(7)
C4 C5 N1 Hg1 . . 174.6(4)
C2 C1 N1 C5 . . 0.8(7)
C2 C1 N1 Hg1 . . -174.9(4)
Cl1 Hg1 N1 C5 2_655 . 168.6(3)
Cl1 Hg1 N1 C5 . . 7.3(3)
N1 Hg1 N1 C5 2_655 . -92.5(3)
Cl1 Hg1 N1 C1 2_655 . -15.8(3)
Cl1 Hg1 N1 C1 . . -177.1(3)
N1 Hg1 N1 C1 2_655 . 83.0(3)
